data_4075607
loop_
_publ_author_name
'Vicente, Jos\'e'
'Arcas, Aurelia'
'G\'alvez-L\'opez, Mar\'ia-Dolores'
'Jones, Peter G.'

_publ_section_title
;
 Bis(2,6-dinitroaryl)platinum(II) Complexes. Cis/Trans
 Isomerization&#x2020;
;
_journal_issue 18
_journal_name_full Organometallics
_journal_page_first 4247
_journal_paper_doi 10.1021/om060398t
_journal_volume 25
_journal_year 2006
_chemical_formula_sum 'C37 H37 Cl3 N6 O14 Pt'
_chemical_formula_weight 1091.17
_chemical_name_systematic
;
 ?
;
_space_group_IT_number 2
_symmetry_cell_setting triclinic
_symmetry_space_group_name_Hall '-P 1'
_symmetry_space_group_name_H-M 'P -1'
_atom_sites_solution_hydrogens geom
_atom_sites_solution_primary Patterson
_atom_sites_solution_secondary difmap
_audit_creation_method SHELXL-97
_cell_angle_alpha 84.802(3)
_cell_angle_beta 74.979(3)
_cell_angle_gamma 85.990(3)
_cell_formula_units_Z 2
_cell_length_a 9.9644(15)
_cell_length_b 13.156(2)
_cell_length_c 17.352(3)
_cell_measurement_reflns_used 8192
_cell_measurement_temperature 143(2)
_cell_measurement_theta_max 28
_cell_measurement_theta_min 2
_cell_volume 2185.4(6)
_computing_cell_refinement 'Bruker SAINT'
_computing_data_collection 'Bruker SMART'
_computing_data_reduction 'Bruker SAINT'
_computing_molecular_graphics 'Siemens XP'
_computing_publication_material SHELXL-97
_computing_structure_refinement 'SHELXL-97 (Sheldrick, 1997)'
_computing_structure_solution 'SHELXS-97 (Sheldrick, 1990)'
_diffrn_ambient_temperature 143(2)
_diffrn_detector_area_resol_mean 8.192
_diffrn_measured_fraction_theta_full 0.995
_diffrn_measured_fraction_theta_max 0.994
_diffrn_measurement_device_type 'Bruker SMART 1000 CCD'
_diffrn_measurement_method '\w- and \f-scan'
_diffrn_radiation_monochromator graphite
_diffrn_radiation_source 'fine-focus sealed tube'
_diffrn_radiation_type MoK\a
_diffrn_radiation_wavelength 0.71073
_diffrn_reflns_av_R_equivalents 0.0453
_diffrn_reflns_av_sigmaI/netI 0.0356
_diffrn_reflns_limit_h_max 14
_diffrn_reflns_limit_h_min -13
_diffrn_reflns_limit_k_max 18
_diffrn_reflns_limit_k_min -18
_diffrn_reflns_limit_l_max 24
_diffrn_reflns_limit_l_min -24
_diffrn_reflns_number 36041
_diffrn_reflns_theta_full 30.00
_diffrn_reflns_theta_max 30.03
_diffrn_reflns_theta_min 1.22
_exptl_absorpt_coefficient_mu 3.464
_exptl_absorpt_correction_T_max 0.746
_exptl_absorpt_correction_T_min 0.509
_exptl_absorpt_correction_type multi-scan
_exptl_absorpt_process_details SADABS
_exptl_crystal_colour colourless
_exptl_crystal_density_diffrn 1.658
_exptl_crystal_density_method 'not measured'
_exptl_crystal_description tablet
_exptl_crystal_F_000 1084
_exptl_crystal_size_max 0.38
_exptl_crystal_size_mid 0.28
_exptl_crystal_size_min 0.16
_refine_diff_density_max 1.520
_refine_diff_density_min -1.076
_refine_diff_density_rms 0.116
_refine_ls_extinction_method none
_refine_ls_goodness_of_fit_ref 1.028
_refine_ls_hydrogen_treatment 'rigid methyls, others riding'
_refine_ls_matrix_type full
_refine_ls_number_parameters 606
_refine_ls_number_reflns 12710
_refine_ls_number_restraints 627
_refine_ls_restrained_S_all 1.009
_refine_ls_R_factor_all 0.0318
_refine_ls_R_factor_gt 0.0274
_refine_ls_shift/su_max 0.002
_refine_ls_shift/su_mean 0.000
_refine_ls_structure_factor_coef Fsqd
_refine_ls_weighting_details 'calc w=1/[\s^2^(Fo^2^)+(0.0404P)^2^+0.3349P] where P=(Fo^2^+2Fc^2^)/3'
_refine_ls_weighting_scheme calc
_refine_ls_wR_factor_gt 0.0617
_refine_ls_wR_factor_ref 0.0635
_reflns_number_gt 11521
_reflns_number_total 12710
_reflns_threshold_expression >2sigma(I)
_cod_data_source_file om060398tsi20060509_081620.cif
_cod_data_source_block ptlxx
_cod_depositor_comments
;
The following automatic conversions were performed:

'_geom_bond_publ_flag' value 'Y' changed to 'y' according to
/home/saulius/struct/CIF-dictionaries/cif_core.dic dictionary named
'cif_core.dic' version 2.4.1 from 2010-06-29 (60
times).

'_geom_angle_publ_flag' value 'Y' changed to 'y' according
to /home/saulius/struct/CIF-dictionaries/cif_core.dic dictionary
named 'cif_core.dic' version 2.4.1 from 2010-06-29 (88 times).

Automatic conversion script
Id: cif_fix_values 1715 2011-07-08 13:25:40Z adriana 
;
_cod_database_code 4075607

loop_
_symmetry_equiv_pos_as_xyz
'x, y, z'
'-x, -y, -z'

loop_
_atom_site_label
_atom_site_type_symbol
_atom_site_fract_x
_atom_site_fract_y
_atom_site_fract_z
_atom_site_U_iso_or_equiv
_atom_site_adp_type
_atom_site_occupancy
_atom_site_symmetry_multiplicity
_atom_site_calc_flag
_atom_site_refinement_flags
_atom_site_disorder_assembly
_atom_site_disorder_group
Pt Pt 0.540457(8) 0.306972(6) 0.200770(4) 0.01806(3) Uani 1 1 d . . .
C11 C 0.4251(2) 0.22672(16) 0.30162(12) 0.0214(4) Uani 1 1 d DU . .
C12 C 0.4604(2) 0.12489(17) 0.32050(13) 0.0241(4) Uani 1 1 d DU . .
C13 C 0.3877(2) 0.06354(18) 0.38641(13) 0.0259(4) Uani 1 1 d DU A .
C14 C 0.2679(2) 0.1046(2) 0.43618(13) 0.0285(5) Uani 1 1 d DU . .
C15 C 0.2212(2) 0.20390(19) 0.41697(13) 0.0261(4) Uani 1 1 d DU . .
C16 C 0.3013(2) 0.26172(17) 0.35215(13) 0.0224(4) Uani 1 1 d DU . .
C17 C 0.3533(7) -0.1159(4) 0.4039(6) 0.064(3) Uani 0.606(11) 1 d PDU A 1
H17A H 0.4033 -0.1811 0.4126 0.077 Uiso 0.606(11) 1 calc PR A 1
H17B H 0.3238 -0.1154 0.3542 0.077 Uiso 0.606(11) 1 calc PR A 1
H17C H 0.2714 -0.1076 0.4489 0.077 Uiso 0.606(11) 1 calc PR A 1
C17' C 0.4008(10) -0.1042(6) 0.4545(5) 0.048(3) Uani 0.394(11) 1 d PDU A 2
H17A H 0.4626 -0.1655 0.4446 0.058 Uiso 0.394(11) 1 calc PR A 2
H17B H 0.3061 -0.1204 0.4548 0.058 Uiso 0.394(11) 1 calc PR A 2
H17C H 0.4008 -0.0804 0.5064 0.058 Uiso 0.394(11) 1 calc PR A 2
C18 C 0.2140(6) 0.0652(5) 0.5755(2) 0.0926(18) Uani 1 1 d U . .
H18A H 0.3135 0.0565 0.5729 0.111 Uiso 1 1 calc R . .
H18B H 0.1627 0.0168 0.6171 0.111 Uiso 1 1 calc R . .
H18C H 0.1810 0.1352 0.5883 0.111 Uiso 1 1 calc R . .
C19 C -0.0236(3) 0.1990(3) 0.4571(2) 0.0552(9) Uani 1 1 d U . .
H19A H -0.0246 0.1964 0.4010 0.066 Uiso 1 1 calc R . .
H19B H -0.1063 0.2384 0.4850 0.066 Uiso 1 1 calc R . .
H19C H -0.0237 0.1295 0.4827 0.066 Uiso 1 1 calc R . .
C21 C 0.5946(2) 0.41001(16) 0.26896(12) 0.0198(4) Uani 1 1 d DU . .
C22 C 0.6736(2) 0.38872(17) 0.32474(12) 0.0228(4) Uani 1 1 d DU . .
C23 C 0.7057(3) 0.45928(19) 0.37252(13) 0.0284(5) Uani 1 1 d DU . .
C24 C 0.6547(3) 0.56108(19) 0.36429(14) 0.0329(5) Uani 1 1 d DU . .
C25 C 0.5824(3) 0.58880(18) 0.30632(14) 0.0329(5) Uani 1 1 d DU . .
C26 C 0.5553(2) 0.51399(17) 0.26121(13) 0.0239(4) Uani 1 1 d DU . .
C27 C 0.8935(3) 0.4779(3) 0.4332(2) 0.0467(7) Uani 1 1 d U . .
H27A H 0.9508 0.4964 0.3794 0.056 Uiso 1 1 calc R . .
H27B H 0.9493 0.4345 0.4634 0.056 Uiso 1 1 calc R . .
H27C H 0.8598 0.5401 0.4609 0.056 Uiso 1 1 calc R . .
C28 C 0.5714(3) 0.6387(3) 0.48508(18) 0.0463(7) Uani 1 1 d U . .
H28A H 0.4797 0.6445 0.4738 0.056 Uiso 1 1 calc R . .
H28B H 0.5837 0.6985 0.5119 0.056 Uiso 1 1 calc R . .
H28C H 0.5785 0.5766 0.5198 0.056 Uiso 1 1 calc R . .
C29 C 0.6284(6) 0.7629(2) 0.2675(2) 0.0781(15) Uani 1 1 d U . .
H29A H 0.6792 0.7708 0.3078 0.094 Uiso 1 1 calc R . .
H29B H 0.5811 0.8282 0.2561 0.094 Uiso 1 1 calc R . .
H29C H 0.6938 0.7418 0.2183 0.094 Uiso 1 1 calc R . .
C30 C 0.4642(2) 0.21815(17) 0.13940(12) 0.0234(4) Uani 1 1 d U . .
C31 C 0.3251(2) 0.11185(18) 0.07428(14) 0.0267(4) Uani 1 1 d DU . .
C32 C 0.2068(3) 0.0713(2) 0.12657(17) 0.0373(6) Uani 1 1 d DU . .
C33 C 0.1297(3) 0.0101(2) 0.0934(2) 0.0460(7) Uani 1 1 d DU . .
H33 H 0.0490 -0.0205 0.1266 0.055 Uiso 1 1 calc R . .
C34 C 0.1700(3) -0.0060(2) 0.0131(2) 0.0471(7) Uani 1 1 d DU . .
H34 H 0.1168 -0.0481 -0.0081 0.057 Uiso 1 1 calc R . .
C35 C 0.2863(3) 0.0378(2) -0.03736(18) 0.0418(6) Uani 1 1 d DU . .
H35 H 0.3106 0.0264 -0.0927 0.050 Uiso 1 1 calc R . .
C36 C 0.3678(3) 0.09847(19) -0.00786(14) 0.0300(5) Uani 1 1 d DU . .
C37 C 0.1637(4) 0.0938(4) 0.2136(2) 0.0634(11) Uani 1 1 d U . .
H37A H 0.2360 0.0665 0.2399 0.076 Uiso 1 1 calc R . .
H37B H 0.0760 0.0616 0.2398 0.076 Uiso 1 1 calc R . .
H37C H 0.1512 0.1678 0.2176 0.076 Uiso 1 1 calc R . .
C38 C 0.4944(3) 0.1471(2) -0.06077(16) 0.0384(6) Uani 1 1 d U . .
H38A H 0.5758 0.1245 -0.0408 0.046 Uiso 1 1 calc R . .
H38B H 0.4812 0.2216 -0.0607 0.046 Uiso 1 1 calc R . .
H38C H 0.5090 0.1269 -0.1154 0.046 Uiso 1 1 calc R . .
C40 C 0.6675(2) 0.36980(17) 0.10450(13) 0.0232(4) Uani 1 1 d U . .
C41 C 0.8624(2) 0.41853(17) -0.01872(12) 0.0239(4) Uani 1 1 d DU . .
C42 C 0.8470(3) 0.50176(19) -0.07258(14) 0.0301(5) Uani 1 1 d DU . .
C43 C 0.9606(3) 0.5198(2) -0.13791(14) 0.0404(6) Uani 1 1 d DU . .
H43 H 0.9553 0.5752 -0.1762 0.049 Uiso 1 1 calc R . .
C44 C 1.0811(3) 0.4578(3) -0.14760(16) 0.0431(7) Uani 1 1 d DU . .
H44 H 1.1571 0.4713 -0.1926 0.052 Uiso 1 1 calc R . .
C45 C 1.0925(3) 0.3766(2) -0.09296(16) 0.0387(6) Uani 1 1 d DU . .
H45 H 1.1764 0.3354 -0.1006 0.046 Uiso 1 1 calc R . .
C46 C 0.9822(3) 0.35428(19) -0.02659(14) 0.0289(5) Uani 1 1 d DU . .
C47 C 0.7164(4) 0.5694(3) -0.05954(18) 0.0467(7) Uani 1 1 d U . .
H47A H 0.7104 0.6105 -0.0143 0.056 Uiso 1 1 calc R . .
H47B H 0.6354 0.5271 -0.0480 0.056 Uiso 1 1 calc R . .
H47C H 0.7183 0.6147 -0.1078 0.056 Uiso 1 1 calc R . .
C48 C 0.9909(3) 0.2663(2) 0.03342(18) 0.0422(6) Uani 1 1 d U . .
H48A H 0.9829 0.2922 0.0857 0.051 Uiso 1 1 calc R . .
H48B H 1.0804 0.2283 0.0163 0.051 Uiso 1 1 calc R . .
H48C H 0.9150 0.2210 0.0375 0.051 Uiso 1 1 calc R . .
N11 N 0.5758(2) 0.07183(15) 0.26458(12) 0.0298(4) Uani 1 1 d U . .
N12 N 0.2393(2) 0.36418(16) 0.33600(11) 0.0261(4) Uani 1 1 d U . .
N21 N 0.7376(2) 0.28520(16) 0.33405(12) 0.0287(4) Uani 1 1 d U . .
N22 N 0.4850(2) 0.55092(15) 0.19835(12) 0.0296(4) Uani 1 1 d U . .
N30 N 0.4057(2) 0.17049(15) 0.10669(12) 0.0265(4) Uani 1 1 d U . .
N40 N 0.7501(2) 0.39770(15) 0.04761(11) 0.0251(4) Uani 1 1 d U . .
O11 O 0.5430(3) 0.00612(17) 0.22786(14) 0.0507(6) Uani 1 1 d U . .
O12 O 0.6936(2) 0.0974(2) 0.25485(15) 0.0537(6) Uani 1 1 d U . .
O13 O 0.4444(2) -0.03265(15) 0.39810(13) 0.0449(5) Uani 1 1 d DU . .
O14 O 0.1920(2) 0.04676(17) 0.50026(11) 0.0404(5) Uani 1 1 d U . .
O15 O 0.10043(18) 0.24775(16) 0.46105(11) 0.0346(4) Uani 1 1 d U . .
O16 O 0.2590(2) 0.43412(14) 0.37253(11) 0.0368(4) Uani 1 1 d U . .
O17 O 0.1681(2) 0.37207(17) 0.28731(12) 0.0412(4) Uani 1 1 d U . .
O21 O 0.8463(2) 0.26348(17) 0.28515(13) 0.0431(5) Uani 1 1 d U . .
O22 O 0.6808(2) 0.22822(15) 0.39131(11) 0.0379(4) Uani 1 1 d U . .
O23 O 0.7755(2) 0.42257(16) 0.42747(11) 0.0399(5) Uani 1 1 d U . .
O24 O 0.6775(3) 0.63354(16) 0.41140(12) 0.0454(5) Uani 1 1 d U . .
O25 O 0.5263(3) 0.68596(14) 0.29747(13) 0.0534(6) Uani 1 1 d U . .
O26 O 0.3707(2) 0.52122(17) 0.20237(13) 0.0449(5) Uani 1 1 d U . .
O27 O 0.5480(2) 0.61021(17) 0.14394(12) 0.0451(5) Uani 1 1 d U . .
C99 C 0.1273(6) 0.6826(6) 0.2637(4) 0.061(2) Uani 0.525(3) 1 d PDU B 1
H99 H 0.1401 0.6106 0.2480 0.074 Uiso 0.525(3) 1 calc PR B 1
Cl1 Cl 0.2233(5) 0.7602(3) 0.1878(3) 0.164(3) Uani 0.525(3) 1 d PDU B 1
Cl2 Cl -0.0477(2) 0.7203(3) 0.2831(2) 0.1134(13) Uani 0.525(3) 1 d PDU B 1
Cl3 Cl 0.1835(4) 0.6888(2) 0.3500(2) 0.1278(15) Uani 0.525(3) 1 d PDU B 1
C99' C 0.1768(7) 0.7402(5) 0.2698(4) 0.0505(17) Uani 0.475(3) 1 d PDU B 2
H99' H 0.2502 0.6867 0.2766 0.061 Uiso 0.475(3) 1 calc PR B 2
Cl1' Cl 0.1580(4) 0.7434(3) 0.17167(18) 0.0803(11) Uani 0.475(3) 1 d PDU B 2
Cl2' Cl 0.0175(4) 0.7087(3) 0.3381(2) 0.1096(15) Uani 0.475(3) 1 d PDU B 2
Cl3' Cl 0.2283(3) 0.8588(2) 0.2856(2) 0.0922(10) Uani 0.475(3) 1 d PDU B 2

loop_
_atom_site_aniso_label
_atom_site_aniso_U_11
_atom_site_aniso_U_22
_atom_site_aniso_U_33
_atom_site_aniso_U_23
_atom_site_aniso_U_13
_atom_site_aniso_U_12
Pt 0.01981(4) 0.01706(4) 0.01787(4) -0.00338(3) -0.00493(3) -0.00160(3)
C11 0.0229(9) 0.0210(9) 0.0223(9) -0.0052(7) -0.0078(7) -0.0042(8)
C12 0.0256(10) 0.0223(10) 0.0233(9) -0.0034(8) -0.0037(8) -0.0010(8)
C13 0.0269(10) 0.0234(10) 0.0265(10) 0.0050(8) -0.0070(8) -0.0044(8)
C14 0.0276(11) 0.0346(12) 0.0220(10) 0.0026(9) -0.0045(8) -0.0062(9)
C15 0.0225(10) 0.0354(12) 0.0204(9) -0.0033(8) -0.0045(8) -0.0029(9)
C16 0.0219(9) 0.0237(10) 0.0230(9) -0.0042(8) -0.0076(7) -0.0008(8)
C17 0.061(4) 0.026(2) 0.090(6) 0.000(3) 0.009(4) -0.009(2)
C17' 0.063(5) 0.028(3) 0.042(4) 0.014(3) 0.001(4) -0.004(3)
C18 0.112(4) 0.138(5) 0.0278(15) 0.018(2) -0.0116(19) -0.061(4)
C19 0.0247(13) 0.060(2) 0.080(2) 0.0027(18) -0.0136(14) -0.0061(13)
C21 0.0215(9) 0.0191(9) 0.0193(8) -0.0020(7) -0.0054(7) -0.0033(7)
C22 0.0254(10) 0.0216(9) 0.0227(9) -0.0016(8) -0.0075(8) -0.0041(8)
C23 0.0330(12) 0.0316(11) 0.0239(10) -0.0037(9) -0.0102(9) -0.0106(9)
C24 0.0476(14) 0.0272(11) 0.0266(11) -0.0062(9) -0.0103(10) -0.0129(10)
C25 0.0525(15) 0.0197(10) 0.0276(11) -0.0056(8) -0.0104(10) -0.0042(10)
C26 0.0312(11) 0.0203(9) 0.0213(9) -0.0026(7) -0.0084(8) -0.0005(8)
C27 0.0344(14) 0.0569(19) 0.0568(18) -0.0205(15) -0.0192(13) -0.0073(13)
C28 0.0511(17) 0.0509(17) 0.0440(15) -0.0278(14) -0.0193(13) 0.0074(14)
C29 0.166(5) 0.0215(13) 0.0458(18) -0.0008(12) -0.020(2) -0.023(2)
C30 0.0264(10) 0.0228(10) 0.0208(9) -0.0034(8) -0.0051(8) -0.0014(8)
C31 0.0293(11) 0.0234(10) 0.0327(11) -0.0062(9) -0.0164(9) -0.0005(8)
C32 0.0322(12) 0.0417(14) 0.0416(13) -0.0019(11) -0.0152(11) -0.0062(11)
C33 0.0333(14) 0.0415(15) 0.0697(19) 0.0022(14) -0.0251(13) -0.0093(12)
C34 0.0431(15) 0.0344(14) 0.080(2) -0.0182(14) -0.0410(15) 0.0028(12)
C35 0.0504(16) 0.0399(14) 0.0476(15) -0.0205(12) -0.0329(13) 0.0136(12)
C36 0.0374(12) 0.0266(11) 0.0308(11) -0.0079(9) -0.0181(10) 0.0086(9)
C37 0.0446(18) 0.104(3) 0.0405(16) -0.0059(18) -0.0045(14) -0.023(2)
C38 0.0436(14) 0.0408(14) 0.0301(12) -0.0008(11) -0.0110(10) 0.0071(12)
C40 0.0268(10) 0.0209(9) 0.0247(9) -0.0066(8) -0.0099(8) -0.0002(8)
C41 0.0269(10) 0.0247(10) 0.0195(9) -0.0007(8) -0.0039(8) -0.0051(8)
C42 0.0410(13) 0.0288(11) 0.0231(10) 0.0009(9) -0.0132(9) -0.0032(10)
C43 0.0583(17) 0.0434(15) 0.0208(10) 0.0046(10) -0.0104(11) -0.0188(13)
C44 0.0416(14) 0.0601(18) 0.0247(11) -0.0083(12) 0.0033(10) -0.0212(14)
C45 0.0290(12) 0.0526(17) 0.0342(12) -0.0142(12) -0.0032(10) -0.0035(11)
C46 0.0326(11) 0.0282(11) 0.0274(10) -0.0066(9) -0.0083(9) -0.0025(9)
C47 0.0580(18) 0.0451(16) 0.0403(15) 0.0001(13) -0.0235(14) 0.0138(14)
C48 0.0490(16) 0.0300(13) 0.0479(15) -0.0023(11) -0.0159(13) 0.0081(12)
N11 0.0377(11) 0.0185(8) 0.0285(9) -0.0005(7) -0.0015(8) 0.0025(8)
N12 0.0218(8) 0.0296(10) 0.0259(9) -0.0021(7) -0.0051(7) 0.0022(7)
N21 0.0294(10) 0.0281(10) 0.0331(10) -0.0020(8) -0.0167(8) -0.0001(8)
N22 0.0425(12) 0.0209(9) 0.0269(9) -0.0043(7) -0.0131(8) 0.0074(8)
N30 0.0301(10) 0.0245(9) 0.0280(9) -0.0049(7) -0.0118(8) -0.0014(8)
N40 0.0282(9) 0.0269(9) 0.0199(8) -0.0020(7) -0.0046(7) -0.0059(7)
O11 0.0633(14) 0.0358(11) 0.0496(12) -0.0218(9) -0.0020(10) -0.0034(10)
O12 0.0316(10) 0.0570(14) 0.0682(15) -0.0248(12) 0.0007(10) 0.0026(10)
O13 0.0498(12) 0.0269(9) 0.0516(12) 0.0100(8) -0.0067(10) 0.0014(8)
O14 0.0378(10) 0.0478(11) 0.0295(9) 0.0128(8) -0.0007(7) -0.0103(9)
O15 0.0213(8) 0.0471(11) 0.0315(9) -0.0056(8) 0.0010(6) -0.0006(7)
O16 0.0463(11) 0.0294(9) 0.0347(9) -0.0093(7) -0.0091(8) 0.0031(8)
O17 0.0368(10) 0.0461(11) 0.0467(11) -0.0022(9) -0.0238(9) 0.0055(9)
O21 0.0295(9) 0.0436(11) 0.0529(12) -0.0041(9) -0.0070(8) 0.0086(8)
O22 0.0514(12) 0.0287(9) 0.0356(9) 0.0053(7) -0.0170(8) -0.0019(8)
O23 0.0456(11) 0.0478(11) 0.0363(9) 0.0022(8) -0.0264(8) -0.0160(9)
O24 0.0747(15) 0.0346(10) 0.0316(9) -0.0101(8) -0.0141(9) -0.0232(10)
O25 0.1023(19) 0.0175(8) 0.0437(11) -0.0077(8) -0.0254(12) 0.0074(10)
O26 0.0518(12) 0.0443(12) 0.0484(11) 0.0035(9) -0.0311(10) -0.0075(10)
O27 0.0553(13) 0.0404(11) 0.0364(10) 0.0120(9) -0.0128(9) 0.0038(10)
C99 0.036(3) 0.053(4) 0.084(5) -0.017(4) 0.011(3) -0.013(3)
Cl1 0.140(4) 0.096(3) 0.169(4) 0.064(3) 0.083(3) 0.032(2)
Cl2 0.0438(11) 0.149(3) 0.152(3) -0.094(2) -0.0062(14) 0.0006(13)
Cl3 0.195(4) 0.0535(13) 0.181(3) -0.0302(17) -0.125(3) -0.0016(17)
C99' 0.057(4) 0.037(3) 0.049(4) -0.009(3) 0.002(3) 0.001(3)
Cl1' 0.124(3) 0.0688(16) 0.0614(14) -0.0097(12) -0.0426(18) -0.0177(18)
Cl2' 0.103(2) 0.091(2) 0.095(2) 0.0140(17) 0.0403(19) -0.0098(17)
Cl3' 0.098(2) 0.0593(14) 0.137(3) -0.0227(15) -0.0525(18) -0.0172(13)

loop_
_atom_type_symbol
_atom_type_description
_atom_type_scat_dispersion_real
_atom_type_scat_dispersion_imag
_atom_type_scat_source
C C 0.0033 0.0016 'International Tables Vol C Tables 4.2.6.8 and 6.1.1.4'
H H 0.0000 0.0000 'International Tables Vol C Tables 4.2.6.8 and 6.1.1.4'
N N 0.0061 0.0033 'International Tables Vol C Tables 4.2.6.8 and 6.1.1.4'
O O 0.0106 0.0060 'International Tables Vol C Tables 4.2.6.8 and 6.1.1.4'
Cl Cl 0.1484 0.1585 'International Tables Vol C Tables 4.2.6.8 and 6.1.1.4'
Pt Pt -1.7033 8.3905 'International Tables Vol C Tables 4.2.6.8 and 6.1.1.4'

loop_
_geom_angle_atom_site_label_1
_geom_angle_atom_site_label_2
_geom_angle_atom_site_label_3
_geom_angle
_geom_angle_publ_flag
C30 Pt C40 93.27(9) y
C30 Pt C21 172.35(8) y
C40 Pt C21 89.76(8) y
C30 Pt C11 86.01(8) y
C40 Pt C11 173.04(9) y
C21 Pt C11 91.82(8) y
C16 C11 C12 112.89(19) y
C16 C11 Pt 125.85(17) y
C12 C11 Pt 120.97(16) y
C11 C12 C13 125.3(2) y
C11 C12 N11 119.15(19) y
C13 C12 N11 115.3(2) y
O13 C13 C14 124.7(2) y
O13 C13 C12 116.6(2) y
C14 C13 C12 118.6(2) y
O14 C14 C13 120.6(2) y
O14 C14 C15 120.5(2) y
C13 C14 C15 118.8(2) y
O15 C15 C16 118.5(2) y
O15 C15 C14 122.1(2) y
C16 C15 C14 119.4(2) y
C11 C16 C15 124.7(2) y
C11 C16 N12 120.59(19) y
C15 C16 N12 114.6(2) y
C22 C21 C26 112.26(19) y
C22 C21 Pt 126.67(16) y
C26 C21 Pt 121.06(15) y
C21 C22 C23 125.9(2) y
C21 C22 N21 119.72(19) y
C23 C22 N21 114.3(2) y
O23 C23 C22 117.2(2) y
O23 C23 C24 124.6(2) y
C22 C23 C24 118.0(2) y
O24 C24 C25 119.8(2) y
O24 C24 C23 121.2(2) y
C25 C24 C23 119.0(2) y
O25 C25 C24 121.5(2) y
O25 C25 C26 119.0(2) y
C24 C25 C26 119.2(2) y
C25 C26 C21 125.4(2) y
C25 C26 N22 115.5(2) y
C21 C26 N22 118.97(19) y
N30 C30 Pt 172.8(2) y
C32 C31 N30 117.1(2) y
C32 C31 C36 124.7(2) y
N30 C31 C36 118.2(2) y
C31 C32 C33 116.3(3) y
C31 C32 C37 121.5(2) y
C33 C32 C37 122.2(3) y
C34 C33 C32 120.5(3) y
C33 C34 C35 121.5(2) y
C34 C35 C36 120.6(3) y
C35 C36 C31 116.3(2) y
C35 C36 C38 122.1(2) y
C31 C36 C38 121.6(2) y
N40 C40 Pt 173.2(2) y
C46 C41 C42 124.4(2) y
C46 C41 N40 117.5(2) y
C42 C41 N40 118.1(2) y
C43 C42 C41 116.4(2) y
C43 C42 C47 121.9(2) y
C41 C42 C47 121.7(2) y
C44 C43 C42 120.8(3) y
C45 C44 C43 121.1(2) y
C44 C45 C46 120.8(3) y
C45 C46 C41 116.5(2) y
C45 C46 C48 122.1(3) y
C41 C46 C48 121.4(2) y
O12 N11 O11 124.1(2) y
O12 N11 C12 119.7(2) y
O11 N11 C12 116.2(2) y
O16 N12 O17 124.5(2) y
O16 N12 C16 118.53(19) y
O17 N12 C16 117.0(2) y
O21 N21 O22 124.6(2) y
O21 N21 C22 117.4(2) y
O22 N21 C22 117.9(2) y
O26 N22 O27 124.0(2) y
O26 N22 C26 118.9(2) y
O27 N22 C26 117.1(2) y
C30 N30 C31 174.4(2) y
C40 N40 C41 171.4(2) y
C17' O13 C13 129.5(4) ?
C13 O13 C17 115.9(3) y
C14 O14 C18 114.8(3) y
C15 O15 C19 113.7(2) y
C23 O23 C27 117.9(2) y
C24 O24 C28 112.8(2) y
C25 O25 C29 114.3(3) y
Cl1 C99 Cl2 110.6(5) ?
Cl1 C99 Cl3 109.6(4) ?
Cl2 C99 Cl3 109.0(4) ?
Cl3' C99' Cl1' 109.0(4) ?
Cl3' C99' Cl2' 111.4(4) ?
Cl1' C99' Cl2' 109.3(4) ?

loop_
_geom_bond_atom_site_label_1
_geom_bond_atom_site_label_2
_geom_bond_distance
_geom_bond_publ_flag
Pt C30 1.961(2) y
Pt C40 1.969(2) y
Pt C21 2.062(2) y
Pt C11 2.071(2) y
C11 C16 1.392(3) y
C11 C12 1.393(3) y
C12 C13 1.403(3) y
C12 N11 1.478(3) y
C13 O13 1.369(3) y
C13 C14 1.387(3) y
C14 O14 1.371(3) y
C14 C15 1.396(3) y
C15 O15 1.368(3) y
C15 C16 1.395(3) y
C16 N12 1.477(3) y
C17 O13 1.451(6) y
C17' O13 1.304(6) ?
C18 O14 1.423(4) y
C19 O15 1.451(3) y
C21 C22 1.396(3) y
C21 C26 1.401(3) y
C22 C23 1.404(3) y
C22 N21 1.477(3) y
C23 O23 1.356(3) y
C23 C24 1.407(4) y
C24 O24 1.377(3) y
C24 C25 1.392(4) y
C25 O25 1.371(3) y
C25 C26 1.393(3) y
C26 N22 1.473(3) y
C27 O23 1.455(3) y
C28 O24 1.436(4) y
C29 O25 1.450(5) y
C30 N30 1.159(3) y
C31 C32 1.394(3) y
C31 N30 1.398(3) y
C31 C36 1.401(3) y
C32 C33 1.403(4) y
C32 C37 1.510(4) y
C33 C34 1.378(5) y
C34 C35 1.385(5) y
C35 C36 1.393(3) y
C36 C38 1.500(4) y
C40 N40 1.158(3) y
C41 C46 1.398(3) y
C41 C42 1.400(3) y
C41 N40 1.403(3) y
C42 C43 1.395(4) y
C42 C47 1.503(4) y
C43 C44 1.384(5) y
C44 C45 1.381(4) y
C45 C46 1.396(3) y
C46 C48 1.499(4) y
N11 O12 1.209(3) y
N11 O11 1.228(3) y
N12 O16 1.217(3) y
N12 O17 1.230(3) y
N21 O21 1.225(3) y
N21 O22 1.226(3) y
N22 O26 1.213(3) y
N22 O27 1.234(3) y
C99 Cl1 1.712(7) ?
C99 Cl2 1.734(6) ?
C99 Cl3 1.740(7) ?
C99' Cl3' 1.742(7) ?
C99' Cl1' 1.757(7) ?
C99' Cl2' 1.767(7) ?
